data_4310370
loop_
_publ_author_name
'Xuenian Chen'
'Soyoung Lim'
'Christine E. Ple\<cnik'
'Shengming Liu'
'Bin Du'
'Edward A. Meyers'
'Sheldon G. Shore'

_publ_section_title
;
 Europium(II) and Ytterbium(II) Cyclic Organohydroborates: An Europium(II)
 Complex with an Agostic Interaction
;
_journal_name_full 'Inorganic Chemistry'
_journal_page_first 692
_journal_page_last 698
_journal_paper_doi 10.1021/ic030249s
_journal_volume 43
_journal_year 2004
_chemical_formula_sum 'C64 H61 B2 F30 O7 Yb'
_chemical_formula_weight 1706.79
_chemical_name_systematic
;
   ?
;
_space_group_IT_number 2
_symmetry_cell_setting triclinic
_symmetry_space_group_name_Hall '-P 1'
_symmetry_space_group_name_H-M 'P -1'
_atom_sites_solution_hydrogens geom
_atom_sites_solution_primary direct
_atom_sites_solution_secondary difmap
_audit_creation_method SHELXL-97
_cell_angle_alpha 81.005(10)
_cell_angle_beta 88.321(10)
_cell_angle_gamma 88.539(10)
_cell_formula_units_Z 2
_cell_length_a 13.7083(10)
_cell_length_b 14.9455(10)
_cell_length_c 17.1765(10)
_cell_measurement_reflns_used '10 frames'
_cell_measurement_temperature 200(2)
_cell_volume 3473.5(4)
_computing_cell_refinement 'DENZO (Otwinowsky & Minor, 1997)'
_computing_data_collection 'COLLECT (Nonius, 1999)'
_computing_data_reduction 'DENZO (Otwinowsky & Minor, 1997)'
_computing_structure_refinement 'SHELXL-97 (Sheldrick, 1997)'
_computing_structure_solution 'SHELXS-97 (Sheldrick, 1990)'
_diffrn_ambient_temperature 200(2)
_diffrn_measured_fraction_theta_full 0.997
_diffrn_measured_fraction_theta_max 0.997
_diffrn_measurement_device_type 'Nonius KappaCCD'
_diffrn_measurement_method 'omega at 55/-55'
_diffrn_radiation_monochromator graphite
_diffrn_radiation_source 'fine-focus sealed tube'
_diffrn_radiation_type MoK\a
_diffrn_radiation_wavelength 0.71073
_diffrn_reflns_av_R_equivalents 0.0242
_diffrn_reflns_av_sigmaI/netI 0.0331
_diffrn_reflns_limit_h_max 16
_diffrn_reflns_limit_h_min -16
_diffrn_reflns_limit_k_max 17
_diffrn_reflns_limit_k_min -17
_diffrn_reflns_limit_l_max 20
_diffrn_reflns_limit_l_min -20
_diffrn_reflns_number 23773
_diffrn_reflns_theta_full 25.01
_diffrn_reflns_theta_max 25.01
_diffrn_reflns_theta_min 2.28
_exptl_absorpt_coefficient_mu 1.477
_exptl_absorpt_correction_T_max 0.8088
_exptl_absorpt_correction_T_min 0.6259
_exptl_absorpt_correction_type 'SORTAV (Blessing, 1995 & 1997)'
_exptl_crystal_colour colorless
_exptl_crystal_density_diffrn 1.632
_exptl_crystal_density_method 'not measured'
_exptl_crystal_description block
_exptl_crystal_F_000 1702
_exptl_crystal_size_max 0.35
_exptl_crystal_size_mid 0.23
_exptl_crystal_size_min 0.15
_refine_diff_density_max 0.782
_refine_diff_density_min -0.832
_refine_diff_density_rms 0.077
_refine_ls_extinction_method none
_refine_ls_goodness_of_fit_ref 1.076
_refine_ls_hydrogen_treatment mixed
_refine_ls_matrix_type full
_refine_ls_number_parameters 936
_refine_ls_number_reflns 12214
_refine_ls_number_restraints 0
_refine_ls_restrained_S_all 1.076
_refine_ls_R_factor_all 0.0688
_refine_ls_R_factor_gt 0.0478
_refine_ls_shift/su_max 0.001
_refine_ls_shift/su_mean 0.000
_refine_ls_structure_factor_coef Fsqd
_refine_ls_weighting_details 'calc w=1/[\s^2^(Fo^2^)+(0.0636P)^2^+5.1220P] where P=(Fo^2^+2Fc^2^)/3'
_refine_ls_weighting_scheme calc
_refine_ls_wR_factor_gt 0.1267
_refine_ls_wR_factor_ref 0.1400
_reflns_number_gt 8991
_reflns_number_total 12214
_reflns_threshold_expression >2sigma(I)
_cod_data_source_file ic030249s_3.cif
_cod_data_source_block Compound3
_cod_depositor_comments
;
The following automatic conversions were performed:
'_symmetry_cell_setting' value 'Triclinic' changed to 'triclinic'
according to '/home/saulius/struct/CIF-dictionaries/cif_core.dic'
dictionary named 'cif_core.dic' version 2.4.1 from 2010-06-29.

Automatic conversion script
Id: cif_fix_enum 1527 2010-12-29 10:47:43Z saulius 
;
_cod_database_code 4310370

loop_
_symmetry_equiv_pos_as_xyz
'x, y, z'
'-x, -y, -z'

loop_
_atom_site_label
_atom_site_type_symbol
_atom_site_fract_x
_atom_site_fract_y
_atom_site_fract_z
_atom_site_U_iso_or_equiv
_atom_site_adp_type
_atom_site_occupancy
_atom_site_symmetry_multiplicity
_atom_site_calc_flag
_atom_site_refinement_flags
_atom_site_disorder_assembly
_atom_site_disorder_group
Yb1 Yb 0.0000 0.5000 0.0000 0.05665(12) Uani 1 2 d S . .
Yb2 Yb 0.5000 0.0000 0.5000 0.06294(12) Uani 1 2 d S . .
O1 O -0.0974(4) 0.5144(3) 0.1143(3) 0.0860(13) Uani 1 1 d . . .
C11 C -0.1335(8) 0.4417(5) 0.1734(6) 0.126(3) Uani 1 1 d . . .
H11A H -0.0846 0.4237 0.2145 0.151 Uiso 1 1 calc . . .
H11B H -0.1489 0.3881 0.1490 0.151 Uiso 1 1 calc . . .
C12 C -0.2228(6) 0.4795(6) 0.2076(5) 0.106(3) Uani 1 1 d . . .
H12A H -0.2352 0.4498 0.2626 0.127 Uiso 1 1 calc . . .
H12B H -0.2805 0.4724 0.1759 0.127 Uiso 1 1 calc . . .
C13 C -0.1998(5) 0.5765(5) 0.2045(4) 0.0854(19) Uani 1 1 d . . .
H13A H -0.2603 0.6143 0.2031 0.102 Uiso 1 1 calc . . .
H13B H -0.1620 0.5856 0.2508 0.102 Uiso 1 1 calc . . .
C14 C -0.1421(7) 0.5991(5) 0.1320(5) 0.104(3) Uani 1 1 d . . .
H14A H -0.0911 0.6427 0.1390 0.125 Uiso 1 1 calc . . .
H14B H -0.1842 0.6267 0.0885 0.125 Uiso 1 1 calc . . .
O2 O 0.0128(3) 0.3403(2) 0.0412(2) 0.0644(9) Uani 1 1 d . C .
C21 C -0.0517(5) 0.2697(4) 0.0249(5) 0.092(2) Uani 1 1 d . . .
C23 C 0.0818(6) 0.1994(4) 0.1018(5) 0.101(2) Uani 1 1 d . . .
C24 C 0.0969(5) 0.3005(4) 0.0870(5) 0.094(2) Uani 1 1 d . C .
O3 O 0.1448(3) 0.5220(3) 0.0682(3) 0.0934(14) Uani 1 1 d . C .
C31 C 0.1476(10) 0.5405(12) 0.1476(8) 0.206(7) Uani 1 1 d . . .
C34 C 0.2440(7) 0.5115(9) 0.0319(7) 0.153(4) Uani 1 1 d . . .
H34A H 0.2613 0.4462 0.0364 0.183 Uiso 1 1 calc . A 1
H34B H 0.2427 0.5369 -0.0249 0.183 Uiso 1 1 calc . B 1
O4 O 0.3619(3) 0.0197(3) 0.4159(3) 0.0861(13) Uani 1 1 d . . .
O5 O 0.5141(3) 0.1602(3) 0.4909(2) 0.0728(10) Uani 1 1 d . . .
C51 C 0.5945(6) 0.2055(5) 0.5234(5) 0.104(2) Uani 1 1 d . C .
C53 C 0.5011(11) 0.3178(5) 0.4473(7) 0.159(5) Uani 1 1 d . . .
C54 C 0.4495(6) 0.2290(5) 0.4499(5) 0.106(3) Uani 1 1 d . C .
H54A H 0.3858 0.2303 0.4785 0.127 Uiso 1 1 calc . . .
H54B H 0.4381 0.2169 0.3958 0.127 Uiso 1 1 calc . . .
O6 O 0.6012(3) 0.0070(3) 0.3821(2) 0.0722(10) Uani 1 1 d . . .
C61 C 0.6359(7) 0.0898(5) 0.3324(5) 0.105(2) Uani 1 1 d . C .
C63 C 0.6930(7) -0.0361(7) 0.2735(5) 0.118(3) Uani 1 1 d . . .
C64 C 0.6362(7) -0.0703(5) 0.3470(5) 0.116(3) Uani 1 1 d . C .
H64A H 0.5804 -0.1059 0.3345 0.139 Uiso 1 1 calc . . .
H64B H 0.6782 -0.1101 0.3843 0.139 Uiso 1 1 calc . . .
B1 B 0.6201(5) 0.7547(5) 0.0174(5) 0.0737(19) Uani 1 1 d . . .
H1 H 0.685(4) 0.713(3) 0.010(3) 0.057(13) Uiso 1 1 d . . .
C111 C 0.6591(4) 0.8586(4) 0.0101(4) 0.0749(16) Uani 1 1 d . . .
C114 C 0.7410(6) 1.0314(5) -0.0024(6) 0.117(3) Uani 1 1 d . . .
C115 C 0.7774(5) 0.9609(5) 0.0487(5) 0.088(2) Uani 1 1 d . C .
F115 F 0.8524(3) 0.9750(3) 0.0945(3) 0.1189(16) Uani 1 1 d . . .
C116 C 0.7380(4) 0.8778(4) 0.0538(4) 0.0767(17) Uani 1 1 d . C .
F116 F 0.7772(3) 0.8107(3) 0.1054(3) 0.0988(13) Uani 1 1 d . . .
C121 C 0.5747(4) 0.7129(5) 0.1028(4) 0.0762(17) Uani 1 1 d . . .
C122 C 0.5525(5) 0.7577(5) 0.1665(5) 0.093(2) Uani 1 1 d . . .
F122 F 0.5613(3) 0.8484(3) 0.1581(3) 0.1239(16) Uani 1 1 d . . .
C123 C 0.5203(6) 0.7134(8) 0.2401(6) 0.111(3) Uani 1 1 d . . .
F123 F 0.5030(4) 0.7655(5) 0.2983(4) 0.167(3) Uani 1 1 d . . .
C124 C 0.5098(6) 0.6231(8) 0.2532(6) 0.114(3) Uani 1 1 d . . .
F124 F 0.4797(4) 0.5840(5) 0.3268(3) 0.155(2) Uani 1 1 d . . .
C125 C 0.5271(5) 0.5762(6) 0.1952(6) 0.096(2) Uani 1 1 d . . .
F125 F 0.5150(3) 0.4862(4) 0.2080(3) 0.1290(17) Uani 1 1 d . . .
C126 C 0.5604(5) 0.6212(5) 0.1214(5) 0.0828(18) Uani 1 1 d . . .
F126 F 0.5779(3) 0.5676(3) 0.0671(3) 0.0990(12) Uani 1 1 d . . .
C131 C 0.5495(5) 0.7411(4) -0.0551(4) 0.0736(16) Uani 1 1 d . . .
C132 C 0.4490(5) 0.7388(6) -0.0500(5) 0.095(2) Uani 1 1 d . C .
C133 C 0.3924(5) 0.7259(6) -0.1120(6) 0.100(2) Uani 1 1 d . . .
F133 F 0.2937(3) 0.7239(5) -0.1026(3) 0.147(2) Uani 1 1 d . . .
C134 C 0.4347(7) 0.7156(5) -0.1821(5) 0.093(2) Uani 1 1 d . . .
F134 F 0.3778(4) 0.7027(3) -0.2427(3) 0.1250(17) Uani 1 1 d . . .
C135 C 0.5334(7) 0.7164(5) -0.1897(4) 0.094(2) Uani 1 1 d . . .
F135 F 0.5768(4) 0.7064(4) -0.2591(3) 0.1436(19) Uani 1 1 d . . .
C136 C 0.5866(5) 0.7302(5) -0.1276(5) 0.0832(19) Uani 1 1 d . . .
F136 F 0.6850(3) 0.7335(3) -0.1412(3) 0.1143(14) Uani 1 1 d . . .
B2 B 0.1168(5) 0.2252(4) 0.5802(4) 0.0601(15) Uani 1 1 d . . .
H2 H 0.185(3) 0.187(3) 0.572(3) 0.050(12) Uiso 1 1 d . . .
C211 C 0.0617(4) 0.1697(3) 0.6582(3) 0.0615(13) Uani 1 1 d . . .
C212 C 0.0360(5) 0.2011(4) 0.7272(3) 0.0673(15) Uani 1 1 d . . .
F212 F 0.0510(3) 0.2886(2) 0.7350(2) 0.0936(12) Uani 1 1 d . . .
C213 C -0.0074(5) 0.1504(4) 0.7916(4) 0.0732(16) Uani 1 1 d . . .
F213 F -0.0308(3) 0.1874(3) 0.8565(2) 0.1016(12) Uani 1 1 d . . .
C214 C -0.0263(5) 0.0625(4) 0.7902(4) 0.0804(18) Uani 1 1 d . . .
F214 F -0.0715(4) 0.0121(3) 0.8526(2) 0.1079(13) Uani 1 1 d . . .
C215 C 0.0000(6) 0.0257(4) 0.7244(4) 0.0836(19) Uani 1 1 d . . .
F215 F -0.0176(4) -0.0623(2) 0.7224(3) 0.1272(18) Uani 1 1 d . . .
C216 C 0.0417(5) 0.0785(4) 0.6615(4) 0.0739(17) Uani 1 1 d . . .
F216 F 0.0655(4) 0.0386(2) 0.5974(2) 0.0987(13) Uani 1 1 d . . .
C221 C 0.0551(4) 0.2269(3) 0.4982(3) 0.0584(13) Uani 1 1 d . . .
C222 C -0.0420(5) 0.2122(4) 0.4912(3) 0.0649(14) Uani 1 1 d . . .
F222 F -0.1008(3) 0.1924(3) 0.5562(2) 0.0856(10) Uani 1 1 d . . .
C223 C -0.0880(5) 0.2151(4) 0.4205(4) 0.0717(16) Uani 1 1 d . . .
F223 F -0.1844(3) 0.1991(3) 0.4185(3) 0.0974(12) Uani 1 1 d . . .
C224 C -0.0353(6) 0.2374(4) 0.3517(4) 0.0778(18) Uani 1 1 d . . .
F224 F -0.0796(4) 0.2427(3) 0.2813(2) 0.1085(14) Uani 1 1 d . . .
C225 C 0.0616(6) 0.2543(4) 0.3543(4) 0.0785(18) Uani 1 1 d . . .
F225 F 0.1144(4) 0.2760(3) 0.2868(2) 0.1214(15) Uani 1 1 d . . .
C226 C 0.1043(5) 0.2487(4) 0.4266(4) 0.0699(15) Uani 1 1 d . . .
F226 F 0.2010(3) 0.2661(3) 0.4247(2) 0.0933(11) Uani 1 1 d . . .
C231 C 0.1413(4) 0.3302(3) 0.5857(3) 0.0580(12) Uani 1 1 d . . .
C232 C 0.2339(4) 0.3612(4) 0.5892(4) 0.0661(14) Uani 1 1 d . . .
F232 F 0.3115(3) 0.3022(3) 0.5948(3) 0.0957(12) Uani 1 1 d . . .
C233 C 0.2558(5) 0.4508(4) 0.5887(4) 0.0788(17) Uani 1 1 d . . .
F233 F 0.3486(3) 0.4759(3) 0.5918(3) 0.1178(16) Uani 1 1 d . . .
C234 C 0.1818(5) 0.5140(4) 0.5864(4) 0.0746(16) Uani 1 1 d . . .
F234 F 0.2030(3) 0.6012(2) 0.5864(3) 0.1044(13) Uani 1 1 d . . .
C235 C 0.0886(5) 0.4875(4) 0.5846(4) 0.0694(15) Uani 1 1 d . . .
F235 F 0.0151(3) 0.5491(2) 0.5855(3) 0.1017(13) Uani 1 1 d . . .
C236 C 0.0709(4) 0.3976(4) 0.5830(4) 0.0681(14) Uani 1 1 d . . .
F236 F -0.0245(2) 0.3746(2) 0.5827(3) 0.0912(11) Uani 1 1 d . . .
O7 O 0.2639(5) 0.6231(5) 0.3008(4) 0.147(2) Uani 1 1 d . . .
C1 C 0.2493(9) 0.5598(14) 0.3707(6) 0.179(6) Uani 1 1 d . . .
H1A H 0.2863 0.5795 0.4135 0.215 Uiso 1 1 calc . . .
H1B H 0.1792 0.5610 0.3863 0.215 Uiso 1 1 calc . . .
C2 C 0.277(2) 0.4735(13) 0.3648(14) 0.341(17) Uani 1 1 d . . .
H2A H 0.2633 0.4344 0.4151 0.512 Uiso 1 1 calc . . .
H2B H 0.3465 0.4708 0.3516 0.512 Uiso 1 1 calc . . .
H2C H 0.2396 0.4526 0.3233 0.512 Uiso 1 1 calc . . .
C3 C 0.2366(11) 0.7089(13) 0.3034(11) 0.194(7) Uani 1 1 d . . .
H3A H 0.2699 0.7303 0.3473 0.232 Uiso 1 1 calc . . .
H3B H 0.1654 0.7118 0.3144 0.232 Uiso 1 1 calc . . .
C4 C 0.2599(12) 0.7696(10) 0.2292(13) 0.218(8) Uani 1 1 d . . .
H4A H 0.2389 0.8317 0.2341 0.328 Uiso 1 1 calc . . .
H4B H 0.2257 0.7497 0.1858 0.328 Uiso 1 1 calc . . .
H4C H 0.3304 0.7677 0.2184 0.328 Uiso 1 1 calc . . .
C22 C -0.0274(12) 0.1892(10) 0.0811(9) 0.083(4) Uiso 0.476(10) 1 d P C 1
C32 C 0.261(3) 0.600(3) 0.118(2) 0.238(16) Uiso 0.476(10) 1 d P C 1
C33 C 0.3187(15) 0.5570(16) 0.0695(12) 0.112(6) Uiso 0.476(10) 1 d P C 1
C41 C 0.2682(12) 0.0547(12) 0.4338(11) 0.088(5) Uiso 0.476(10) 1 d P C 1
C42 C 0.193(2) 0.0038(18) 0.4394(17) 0.145(8) Uiso 0.476(10) 1 d P C 1
C43 C 0.331(2) 0.049(2) 0.262(2) 0.209(13) Uiso 0.476(10) 1 d P C 1
C44 C 0.3609(12) 0.0447(13) 0.3349(10) 0.091(5) Uiso 0.476(10) 1 d P C 1
C52 C 0.5643(14) 0.3083(12) 0.5115(11) 0.100(5) Uiso 0.476(10) 1 d P C 1
C62 C 0.7196(13) 0.0581(11) 0.2833(10) 0.091(5) Uiso 0.476(10) 1 d P C 1
F113 F 0.6061(7) 1.0887(6) -0.0776(5) 0.090(3) Uiso 0.476(10) 1 d P C 1
C22' C 0.0158(11) 0.1817(9) 0.0417(9) 0.087(4) Uiso 0.524(10) 1 d P C 2
C32' C 0.2686(16) 0.4870(15) 0.1597(13) 0.143(7) Uiso 0.524(10) 1 d P C 2
C33' C 0.3188(11) 0.5092(11) 0.0867(9) 0.083(4) Uiso 0.524(10) 1 d P C 2
C41' C 0.2558(13) 0.0186(12) 0.4633(10) 0.093(4) Uiso 0.524(10) 1 d P C 2
C42' C 0.1972(11) 0.0254(10) 0.3831(10) 0.091(4) Uiso 0.524(10) 1 d P C 2
C43' C 0.2537(13) 0.0633(12) 0.3182(11) 0.114(5) Uiso 0.524(10) 1 d P C 2
C44' C 0.3608(13) -0.0099(14) 0.3348(11) 0.108(5) Uiso 0.524(10) 1 d P C 2
C52' C 0.6003(13) 0.2965(11) 0.4684(11) 0.105(5) Uiso 0.524(10) 1 d P C 2
C62' C 0.6699(16) 0.0590(14) 0.2549(12) 0.126(6) Uiso 0.524(10) 1 d P C 2
F11B F 0.6535(8) 1.0830(7) -0.1215(7) 0.129(4) Uiso 0.524(10) 1 d P C 2
C112 C 0.6153(9) 0.9311(7) -0.0248(7) 0.057(3) Uiso 0.517(13) 1 d P C 1
F112 F 0.5335(5) 0.9262(4) -0.0689(5) 0.069(3) Uiso 0.517(13) 1 d P C 1
F132 F 0.4030(7) 0.7761(10) 0.0083(7) 0.118(3) Uiso 0.517(13) 1 d P C 1
C11A C 0.6431(12) 0.9333(10) -0.0578(11) 0.081(4) Uiso 0.483(13) 1 d P C 2
F11A F 0.5702(9) 0.9275(7) -0.1111(8) 0.115(4) Uiso 0.483(13) 1 d P C 2
F13' F 0.3998(6) 0.7300(7) 0.0251(5) 0.074(3) Uiso 0.483(13) 1 d P C 2
C113 C 0.6472(11) 1.0185(9) -0.0277(10) 0.061(4) Uiso 0.44(2) 1 d P C 1
F114 F 0.7649(9) 1.1173(7) 0.0129(9) 0.094(4) Uiso 0.44(2) 1 d P C 1
C11B C 0.6779(12) 1.0157(9) -0.0620(10) 0.089(4) Uiso 0.56(2) 1 d P C 2
F11C F 0.7923(7) 1.1130(5) -0.0239(7) 0.095(3) Uiso 0.56(2) 1 d P C 2

loop_
_atom_site_aniso_label
_atom_site_aniso_U_11
_atom_site_aniso_U_22
_atom_site_aniso_U_33
_atom_site_aniso_U_23
_atom_site_aniso_U_13
_atom_site_aniso_U_12
Yb1 0.0584(2) 0.04979(19) 0.0612(2) -0.00591(14) -0.00769(15) -0.00129(14)
Yb2 0.0669(2) 0.0505(2) 0.0724(2) -0.01147(16) -0.00471(17) -0.00536(15)
O1 0.119(4) 0.058(2) 0.077(3) -0.005(2) 0.023(3) -0.003(2)
C11 0.166(9) 0.077(5) 0.123(7) 0.012(5) 0.049(6) -0.007(5)
C12 0.114(6) 0.112(6) 0.095(5) -0.027(5) 0.017(5) -0.035(5)
C13 0.079(4) 0.100(5) 0.080(4) -0.024(4) 0.006(3) -0.021(4)
C14 0.154(7) 0.073(4) 0.087(5) -0.019(4) 0.027(5) -0.001(4)
O2 0.069(2) 0.049(2) 0.073(2) -0.0021(17) -0.0027(19) -0.0022(17)
C21 0.098(5) 0.055(4) 0.126(6) -0.015(4) -0.029(4) -0.017(3)
C23 0.104(5) 0.060(4) 0.135(7) -0.001(4) -0.032(5) -0.010(4)
C24 0.098(5) 0.062(4) 0.115(6) 0.018(4) -0.038(4) 0.003(3)
O3 0.077(3) 0.092(3) 0.112(4) -0.009(3) -0.038(3) -0.010(2)
C31 0.173(11) 0.310(19) 0.159(11) -0.093(12) -0.075(9) -0.055(12)
C34 0.079(6) 0.194(11) 0.186(11) -0.026(9) -0.028(6) -0.031(6)
O4 0.071(3) 0.082(3) 0.107(4) -0.020(3) -0.013(2) -0.005(2)
O5 0.079(3) 0.056(2) 0.085(3) -0.015(2) 0.001(2) -0.0074(19)
C51 0.091(5) 0.083(5) 0.143(7) -0.027(5) -0.006(5) -0.031(4)
C53 0.252(14) 0.049(4) 0.175(10) -0.004(5) -0.030(10) -0.034(6)
C54 0.125(6) 0.067(4) 0.126(6) -0.018(4) -0.034(5) 0.012(4)
O6 0.080(3) 0.062(2) 0.076(3) -0.017(2) -0.002(2) 0.004(2)
C61 0.132(7) 0.085(5) 0.093(5) -0.007(4) 0.036(5) -0.017(4)
C63 0.127(7) 0.128(7) 0.104(6) -0.036(5) 0.027(5) 0.000(6)
C64 0.153(8) 0.081(5) 0.116(6) -0.033(5) 0.014(6) 0.024(5)
B1 0.053(4) 0.069(4) 0.102(6) -0.023(4) -0.005(4) 0.002(3)
C111 0.055(3) 0.068(4) 0.104(5) -0.018(3) -0.013(3) 0.007(3)
C114 0.098(5) 0.056(4) 0.197(9) -0.014(5) -0.048(6) -0.019(4)
C115 0.056(4) 0.082(5) 0.127(6) -0.018(4) -0.016(4) -0.006(3)
F115 0.100(3) 0.096(3) 0.162(4) -0.011(3) -0.053(3) -0.028(2)
C116 0.061(3) 0.069(4) 0.103(5) -0.020(4) -0.012(3) -0.007(3)
F116 0.101(3) 0.080(2) 0.114(3) 0.002(2) -0.042(2) -0.015(2)
C121 0.043(3) 0.091(5) 0.100(5) -0.029(4) -0.008(3) -0.005(3)
C122 0.072(4) 0.097(5) 0.121(6) -0.043(5) -0.003(4) -0.019(4)
F122 0.111(3) 0.114(3) 0.163(4) -0.075(3) 0.027(3) -0.020(3)
C123 0.072(5) 0.164(9) 0.107(6) -0.056(6) 0.019(4) -0.015(5)
F123 0.140(4) 0.233(7) 0.150(5) -0.099(5) 0.045(4) -0.054(4)
C124 0.078(5) 0.140(8) 0.119(8) -0.001(7) -0.008(5) -0.035(5)
F124 0.108(4) 0.233(7) 0.115(4) 0.004(4) 0.013(3) -0.031(4)
C125 0.068(4) 0.111(6) 0.113(6) -0.025(6) -0.009(4) -0.010(4)
F125 0.102(3) 0.111(4) 0.161(5) 0.019(3) -0.001(3) -0.016(3)
C126 0.065(4) 0.084(5) 0.103(5) -0.023(4) -0.007(4) -0.010(3)
F126 0.099(3) 0.080(2) 0.122(3) -0.025(2) -0.003(2) -0.002(2)
C131 0.072(4) 0.060(3) 0.090(5) -0.014(3) -0.006(3) -0.003(3)
C132 0.073(4) 0.117(6) 0.105(6) -0.043(5) -0.021(4) -0.008(4)
C133 0.069(5) 0.107(6) 0.125(7) -0.011(5) -0.023(5) -0.012(4)
F133 0.079(3) 0.221(6) 0.143(4) -0.028(4) -0.033(3) -0.025(3)
C134 0.115(6) 0.070(4) 0.094(6) -0.002(4) -0.037(5) -0.021(4)
F134 0.163(4) 0.101(3) 0.110(3) 0.002(3) -0.062(3) -0.033(3)
C135 0.115(6) 0.089(5) 0.076(5) -0.003(4) -0.012(5) -0.008(4)
F135 0.172(5) 0.179(5) 0.078(3) -0.016(3) -0.010(3) 0.005(4)
C136 0.078(4) 0.075(4) 0.094(5) -0.001(4) -0.011(4) -0.007(3)
F136 0.089(3) 0.152(4) 0.096(3) -0.003(3) 0.005(2) 0.005(3)
B2 0.059(4) 0.052(3) 0.069(4) -0.011(3) -0.007(3) 0.002(3)
C211 0.079(4) 0.047(3) 0.060(3) -0.008(2) -0.014(3) -0.005(3)
C212 0.087(4) 0.048(3) 0.067(4) -0.010(3) -0.013(3) -0.009(3)
F212 0.147(3) 0.062(2) 0.077(2) -0.0260(18) 0.012(2) -0.031(2)
C213 0.097(5) 0.061(4) 0.061(4) -0.006(3) -0.015(3) -0.003(3)
F213 0.154(4) 0.088(3) 0.064(2) -0.0169(19) 0.007(2) -0.016(2)
C214 0.108(5) 0.057(4) 0.069(4) 0.012(3) -0.012(4) -0.005(3)
F214 0.154(4) 0.073(2) 0.089(3) 0.013(2) 0.006(3) -0.016(2)
C215 0.129(6) 0.043(3) 0.075(4) 0.004(3) -0.012(4) -0.005(3)
F215 0.228(6) 0.046(2) 0.106(3) -0.006(2) 0.007(3) -0.026(3)
C216 0.094(4) 0.051(3) 0.079(4) -0.019(3) -0.018(3) 0.009(3)
F216 0.165(4) 0.0510(19) 0.083(2) -0.0206(18) -0.004(2) -0.003(2)
C221 0.070(3) 0.045(3) 0.062(3) -0.010(2) -0.006(3) 0.004(2)
C222 0.081(4) 0.054(3) 0.060(3) -0.010(3) -0.006(3) -0.002(3)
F222 0.079(2) 0.103(3) 0.077(2) -0.017(2) -0.0057(18) -0.0183(19)
C223 0.083(4) 0.053(3) 0.081(4) -0.015(3) -0.020(3) 0.000(3)
F223 0.091(3) 0.102(3) 0.103(3) -0.021(2) -0.029(2) -0.015(2)
C224 0.115(6) 0.058(3) 0.062(4) -0.013(3) -0.027(4) 0.016(3)
F224 0.156(4) 0.097(3) 0.074(2) -0.016(2) -0.047(3) 0.018(3)
C225 0.110(6) 0.068(4) 0.058(4) -0.012(3) 0.000(4) 0.004(4)
F225 0.154(4) 0.145(4) 0.062(2) -0.010(2) 0.013(3) -0.003(3)
C226 0.085(4) 0.058(3) 0.068(4) -0.013(3) -0.006(3) 0.006(3)
F226 0.083(3) 0.107(3) 0.088(3) -0.010(2) 0.009(2) -0.006(2)
C231 0.069(3) 0.052(3) 0.053(3) -0.007(2) -0.007(2) 0.001(2)
C232 0.063(3) 0.059(3) 0.075(4) -0.007(3) 0.000(3) 0.003(3)
F232 0.065(2) 0.077(2) 0.144(4) -0.014(2) -0.009(2) -0.0001(18)
C233 0.070(4) 0.070(4) 0.095(5) -0.004(3) -0.006(3) -0.018(3)
F233 0.078(3) 0.084(3) 0.189(5) -0.010(3) -0.009(3) -0.026(2)
C234 0.104(5) 0.046(3) 0.071(4) 0.001(3) -0.010(3) -0.008(3)
F234 0.139(3) 0.052(2) 0.121(3) -0.0044(19) -0.015(3) -0.024(2)
C235 0.080(4) 0.050(3) 0.078(4) -0.010(3) -0.012(3) 0.004(3)
F235 0.111(3) 0.063(2) 0.136(3) -0.029(2) -0.029(3) 0.020(2)
C236 0.068(4) 0.062(3) 0.076(4) -0.015(3) -0.009(3) -0.004(3)
F236 0.065(2) 0.071(2) 0.145(3) -0.036(2) -0.018(2) 0.0024(17)
O7 0.163(6) 0.136(6) 0.141(6) -0.020(5) -0.008(5) 0.032(5)
C1 0.141(9) 0.311(19) 0.072(6) 0.017(9) 0.012(6) -0.050(11)
C2 0.52(4) 0.179(17) 0.29(3) 0.089(17) -0.03(3) -0.08(2)
C3 0.163(12) 0.197(16) 0.248(19) -0.116(14) -0.036(13) 0.031(12)
C4 0.152(12) 0.150(12) 0.34(2) 0.009(14) -0.068(14) 0.021(9)

loop_
_atom_type_symbol
_atom_type_description
_atom_type_scat_dispersion_real
_atom_type_scat_dispersion_imag
_atom_type_scat_source
C C 0.0033 0.0016 'International Tables Vol C Tables 4.2.6.8 and 6.1.1.4'
H H 0.0000 0.0000 'International Tables Vol C Tables 4.2.6.8 and 6.1.1.4'
B B 0.0013 0.0007 'International Tables Vol C Tables 4.2.6.8 and 6.1.1.4'
O O 0.0106 0.0060 'International Tables Vol C Tables 4.2.6.8 and 6.1.1.4'
F F 0.0171 0.0103 'International Tables Vol C Tables 4.2.6.8 and 6.1.1.4'
Yb Yb -0.3850 5.5486 'International Tables Vol C Tables 4.2.6.8 and 6.1.1.4'

loop_
_geom_angle_atom_site_label_1
_geom_angle_atom_site_label_2
_geom_angle_atom_site_label_3
_geom_angle
_geom_angle_site_symmetry_1
_geom_angle_site_symmetry_3
_geom_angle_publ_flag
O1 Yb1 O1 180.000(1) 2_565 . ?
O1 Yb1 O2 89.97(13) 2_565 . ?
O1 Yb1 O2 90.03(13) . . ?
O1 Yb1 O2 90.03(13) 2_565 2_565 ?
O1 Yb1 O2 89.97(13) . 2_565 ?
O2 Yb1 O2 180.00(18) . 2_565 ?
O1 Yb1 O3 89.26(18) 2_565 . ?
O1 Yb1 O3 90.74(18) . . ?
O2 Yb1 O3 90.81(14) . . ?
O2 Yb1 O3 89.19(14) 2_565 . ?
O1 Yb1 O3 90.74(18) 2_565 2_565 ?
O1 Yb1 O3 89.26(18) . 2_565 ?
O2 Yb1 O3 89.19(14) . 2_565 ?
O2 Yb1 O3 90.81(14) 2_565 2_565 ?
O3 Yb1 O3 180.00(12) . 2_565 ?
O5 Yb2 O5 180.0 2_656 . ?
O5 Yb2 O4 90.99(15) 2_656 2_656 ?
O5 Yb2 O4 89.01(15) . 2_656 ?
O5 Yb2 O4 89.01(15) 2_656 . ?
O5 Yb2 O4 90.99(15) . . ?
O4 Yb2 O4 180.0 2_656 . ?
O5 Yb2 O6 91.40(13) 2_656 . ?
O5 Yb2 O6 88.60(13) . . ?
O4 Yb2 O6 92.70(15) 2_656 . ?
O4 Yb2 O6 87.30(15) . . ?
O5 Yb2 O6 88.60(13) 2_656 2_656 ?
O5 Yb2 O6 91.40(13) . 2_656 ?
O4 Yb2 O6 87.30(15) 2_656 2_656 ?
O4 Yb2 O6 92.70(15) . 2_656 ?
O6 Yb2 O6 180.000(1) . 2_656 ?
C11 O1 C14 107.4(6) . . ?
C11 O1 Yb1 127.2(4) . . ?
C14 O1 Yb1 125.0(4) . . ?
O1 C11 C12 105.2(7) . . ?
O1 C11 H11A 110.7 . . ?
C12 C11 H11A 110.7 . . ?
O1 C11 H11B 110.7 . . ?
C12 C11 H11B 110.7 . . ?
H11A C11 H11B 108.8 . . ?
C11 C12 C13 103.1(6) . . ?
C11 C12 H12A 111.2 . . ?
C13 C12 H12A 111.2 . . ?
C11 C12 H12B 111.2 . . ?
C13 C12 H12B 111.2 . . ?
H12A C12 H12B 109.1 . . ?
C14 C13 C12 104.4(6) . . ?
C14 C13 H13A 110.9 . . ?
C12 C13 H13A 110.9 . . ?
C14 C13 H13B 110.9 . . ?
C12 C13 H13B 110.9 . . ?
H13A C13 H13B 108.9 . . ?
C13 C14 O1 106.9(6) . . ?
C13 C14 H14A 110.3 . . ?
O1 C14 H14A 110.3 . . ?
C13 C14 H14B 110.3 . . ?
O1 C14 H14B 110.3 . . ?
H14A C14 H14B 108.6 . . ?
C21 O2 C24 110.8(4) . . ?
C21 O2 Yb1 128.9(4) . . ?
C24 O2 Yb1 120.3(3) . . ?
C22 C21 O2 106.1(8) . . ?
C22 C21 C22' 34.3(7) . . ?
O2 C21 C22' 102.3(7) . . ?
C22' C23 C24 105.7(8) . . ?
C22' C23 C22 34.6(7) . . ?
C24 C23 C22 104.1(7) . . ?
O2 C24 C23 105.9(5) . . ?
C31 O3 C34 113.0(8) . . ?
C31 O3 Yb1 125.2(6) . . ?
C34 O3 Yb1 121.6(5) . . ?
O3 C31 C32' 90.9(11) . . ?
O3 C31 C32 86.6(15) . . ?
C32' C31 C32 56.4(13) . . ?
C33' C34 C33 29.3(9) . . ?
C33' C34 O3 112.5(11) . . ?
C33 C34 O3 112.3(12) . . ?
C33' C34 H34A 82.2 . . ?
C33 C34 H34A 109.1 . . ?
O3 C34 H34A 109.2 . . ?
C33' C34 H34B 130.6 . . ?
C33 C34 H34B 109.2 . . ?
O3 C34 H34B 109.2 . . ?
H34A C34 H34B 107.9 . . ?
C44 O4 C41 97.9(11) . . ?
C44 O4 C44' 32.1(8) . . ?
C41 O4 C44' 109.1(10) . . ?
C44 O4 C41' 116.7(10) . . ?
C41 O4 C41' 25.1(8) . . ?
C44' O4 C41' 115.5(9) . . ?
C44 O4 Yb2 128.3(7) . . ?
C41 O4 Yb2 126.8(7) . . ?
C44' O4 Yb2 124.0(7) . . ?
C41' O4 Yb2 114.2(7) . . ?
C54 O5 C51 108.6(5) . . ?
C54 O5 Yb2 126.6(4) . . ?
C51 O5 Yb2 124.8(4) . . ?
O5 C51 C52' 103.1(9) . . ?
O5 C51 C52 105.2(8) . . ?
C52' C51 C52 34.3(8) . . ?
C52 C53 C52' 37.5(9) . . ?
C52 C53 C54 107.9(10) . . ?
C52' C53 C54 107.4(10) . . ?
O5 C54 C53 105.6(7) . . ?
O5 C54 H54A 110.6 . . ?
C53 C54 H54A 110.6 . . ?
O5 C54 H54B 110.6 . . ?
C53 C54 H54B 110.6 . . ?
H54A C54 H54B 108.8 . . ?
C64 O6 C61 108.2(6) . . ?
C64 O6 Yb2 125.5(4) . . ?
C61 O6 Yb2 126.3(4) . . ?
O6 C61 C62 104.9(8) . . ?
O6 C61 C62' 104.8(9) . . ?
C62 C61 C62' 32.3(8) . . ?
C62' C63 C64 106.4(10) . . ?
C62' C63 C62 33.5(9) . . ?
C64 C63 C62 104.3(9) . . ?
O6 C64 C63 108.2(7) . . ?
O6 C64 H64A 110.0 . . ?
C63 C64 H64A 110.1 . . ?
O6 C64 H64B 110.0 . . ?
C63 C64 H64B 110.1 . . ?
H64A C64 H64B 108.4 . . ?
C121 B1 C131 112.7(5) . . ?
C121 B1 C111 115.1(6) . . ?
C131 B1 C111 112.6(6) . . ?
C121 B1 H1 105(3) . . ?
C131 B1 H1 105(3) . . ?
C111 B1 H1 105(3) . . ?
C112 C111 C116 112.6(7) . . ?
C112 C111 C11A 26.4(7) . . ?
C116 C111 C11A 110.3(8) . . ?
C112 C111 B1 126.2(7) . . ?
C116 C111 B1 120.5(6) . . ?
C11A C111 B1 126.0(8) . . ?
C115 C114 C113 114.5(8) . . ?
C115 C114 F114 115.2(8) . . ?
C113 C114 F114 118.6(9) . . ?
C115 C114 C11B 120.3(8) . . ?
C113 C114 C11B 29.7(7) . . ?
F114 C114 C11B 124.4(9) . . ?
C115 C114 F11C 122.1(7) . . ?
C113 C114 F11C 123.4(9) . . ?
F114 C114 F11C 30.3(5) . . ?
C11B C114 F11C 111.7(10) . . ?
F115 C115 C114 119.2(6) . . ?
F115 C115 C116 120.9(6) . . ?
C114 C115 C116 119.8(6) . . ?
F116 C116 C115 117.1(6) . . ?
F116 C116 C111 118.6(5) . . ?
C115 C116 C111 124.3(6) . . ?
C126 C121 C122 111.8(7) . . ?
C126 C121 B1 120.1(6) . . ?
C122 C121 B1 128.0(6) . . ?
F122 C122 C121 119.5(8) . . ?
F122 C122 C123 117.2(8) . . ?
C121 C122 C123 123.3(8) . . ?
C124 C123 F123 121.9(10) . . ?
C124 C123 C122 120.8(8) . . ?
F123 C123 C122 117.3(10) . . ?
C125 C124 C123 119.5(9) . . ?
C125 C124 F124 122.7(10) . . ?
C123 C124 F124 117.8(10) . . ?
C124 C125 F125 119.5(9) . . ?
C124 C125 C126 119.2(9) . . ?
F125 C125 C126 121.3(8) . . ?
F126 C126 C121 119.9(7) . . ?
F126 C126 C125 114.7(7) . . ?
C121 C126 C125 125.4(7) . . ?
C136 C131 C132 113.2(6) . . ?
C136 C131 B1 121.9(6) . . ?
C132 C131 B1 124.9(6) . . ?
F132 C132 C133 116.1(8) . . ?
F132 C132 C131 118.0(7) . . ?
C133 C132 C131 123.1(8) . . ?
F132 C132 F13' 29.3(5) . . ?
C133 C132 F13' 115.4(7) . . ?
C131 C132 F13' 120.1(7) . . ?
C134 C133 F133 120.0(8) . . ?
C134 C133 C132 120.2(7) . . ?
F133 C133 C132 119.9(8) . . ?
C133 C134 C135 118.9(7) . . ?
C133 C134 F134 119.5(8) . . ?
C135 C134 F134 121.6(9) . . ?
F135 C135 C136 121.0(8) . . ?
F135 C135 C134 119.8(8) . . ?
C136 C135 C134 119.2(8) . . ?
C135 C136 F136 115.3(7) . . ?
C135 C136 C131 125.4(7) . . ?
F136 C136 C131 119.2(6) . . ?
C231 B2 C211 115.2(5) . . ?
C231 B2 C221 106.6(4) . . ?
C211 B2 C221 113.1(5) . . ?
C231 B2 H2 110(2) . . ?
C211 B2 H2 106(2) . . ?
C221 B2 H2 106(2) . . ?
C212 C211 C216 112.3(5) . . ?
C212 C211 B2 127.4(5) . . ?
C216 C211 B2 120.1(5) . . ?
F212 C212 C213 114.7(5) . . ?
F212 C212 C211 120.6(5) . . ?
C213 C212 C211 124.7(5) . . ?
F213 C213 C214 119.7(6) . . ?
F213 C213 C212 120.5(5) . . ?
C214 C213 C212 119.8(6) . . ?
C213 C214 F214 120.5(6) . . ?
C213 C214 C215 118.8(6) . . ?
F214 C214 C215 120.7(6) . . ?
F215 C215 C216 120.8(6) . . ?
F215 C215 C214 119.6(6) . . ?
C216 C215 C214 119.6(6) . . ?
C215 C216 F216 117.2(5) . . ?
C215 C216 C211 124.7(6) . . ?
F216 C216 C211 118.2(6) . . ?
C222 C221 C226 113.5(5) . . ?
C222 C221 B2 128.1(5) . . ?
C226 C221 B2 118.3(5) . . ?
F222 C222 C221 120.7(5) . . ?
F222 C222 C223 114.8(6) . . ?
C221 C222 C223 124.6(6) . . ?
F223 C223 C224 119.8(6) . . ?
F223 C223 C222 121.1(6) . . ?
C224 C223 C222 119.0(6) . . ?
F224 C224 C225 120.4(7) . . ?
F224 C224 C223 120.1(7) . . ?
C225 C224 C223 119.5(6) . . ?
F225 C225 C224 120.0(6) . . ?
F225 C225 C226 121.0(7) . . ?
C224 C225 C226 119.0(6) . . ?
F226 C226 C225 115.8(6) . . ?
F226 C226 C221 119.9(5) . . ?
C225 C226 C221 124.3(6) . . ?
C232 C231 C236 113.1(5) . . ?
C232 C231 B2 123.7(5) . . ?
C236 C231 B2 123.1(5) . . ?
F232 C232 C231 120.2(5) . . ?
F232 C232 C233 115.6(5) . . ?
C231 C232 C233 124.2(5) . . ?
F233 C233 C234 120.1(6) . . ?
F233 C233 C232 120.6(6) . . ?
C234 C233 C232 119.3(6) . . ?
F234 C234 C235 121.2(6) . . ?
F234 C234 C233 119.4(6) . . ?
C235 C234 C233 119.4(5) . . ?
C234 C235 F235 119.6(5) . . ?
C234 C235 C236 118.9(6) . . ?
F235 C235 C236 121.5(6) . . ?
F236 C236 C231 118.7(5) . . ?
F236 C236 C235 116.3(5) . . ?
C231 C236 C235 125.0(5) . . ?
C3 O7 C1 117.0(13) . . ?
C2 C1 O7 114.8(14) . . ?
C2 C1 H1A 108.6 . . ?
O7 C1 H1A 108.6 . . ?
C2 C1 H1B 108.6 . . ?
O7 C1 H1B 108.6 . . ?
H1A C1 H1B 107.5 . . ?
C1 C2 H2A 109.5 . . ?
C1 C2 H2B 109.5 . . ?
H2A C2 H2B 109.5 . . ?
C1 C2 H2C 109.5 . . ?
H2A C2 H2C 109.5 . . ?
H2B C2 H2C 109.5 . . ?
O7 C3 C4 112.5(15) . . ?
O7 C3 H3A 109.1 . . ?
C4 C3 H3A 109.1 . . ?
O7 C3 H3B 109.1 . . ?
C4 C3 H3B 109.1 . . ?
H3A C3 H3B 107.8 . . ?
C3 C4 H4A 109.5 . . ?
C3 C4 H4B 109.5 . . ?
H4A C4 H4B 109.5 . . ?
C3 C4 H4C 109.5 . . ?
H4A C4 H4C 109.5 . . ?
H4B C4 H4C 109.5 . . ?
C21 C22 C23 105.7(10) . . ?
C33 C32 C31 113(3) . . ?
C32 C33 C34 99(2) . . ?
C42 C41 O4 120.3(17) . . ?
C43 C44 O4 159(2) . . ?
C53 C52 C51 103.5(12) . . ?
C63 C62 C61 104.1(11) . . ?
C23 C22' C21 105.1(10) . . ?
C33' C32' C31 106.4(15) . . ?
C34 C33' C32' 102.8(14) . . ?
C42' C41' O4 92.1(11) . . ?
C43' C42' C41' 111.5(14) . . ?
C42' C43' C44' 98.5(13) . . ?
O4 C44' C43' 85.7(11) . . ?
C53 C52' C51 104.0(12) . . ?
C63 C62' C61 106.4(14) . . ?
C111 C112 C113 125.5(10) . . ?
C111 C112 F112 121.3(9) . . ?
C113 C112 F112 113.1(10) . . ?
C11B C11A F11A 113.6(13) . . ?
C11B C11A C111 123.9(14) . . ?
F11A C11A C111 120.6(12) . . ?
F113 C113 C112 120.8(11) . . ?
F113 C113 C114 116.7(11) . . ?
C112 C113 C114 118.8(11) . . ?
C11A C11B F11B 121.2(14) . . ?
C11A C11B C114 117.6(13) . . ?
F11B C11B C114 121.2(12) . . ?

loop_
_geom_bond_atom_site_label_1
_geom_bond_atom_site_label_2
_geom_bond_distance
_geom_bond_site_symmetry_2
_geom_bond_publ_flag
Yb1 O1 2.376(4) 2_565 ?
Yb1 O1 2.376(4) . ?
Yb1 O2 2.384(3) . ?
Yb1 O2 2.384(3) 2_565 ?
Yb1 O3 2.389(4) . ?
Yb1 O3 2.389(4) 2_565 ?
Yb2 O5 2.387(4) 2_656 ?
Yb2 O5 2.387(4) . ?
Yb2 O4 2.399(4) 2_656 ?
Yb2 O4 2.399(4) . ?
Yb2 O6 2.411(4) . ?
Yb2 O6 2.411(4) 2_656 ?
O1 C11 1.453(9) . ?
O1 C14 1.463(8) . ?
C11 C12 1.479(12) . ?
C11 H11A 0.9900 . ?
C11 H11B 0.9900 . ?
C12 C13 1.485(11) . ?
C12 H12A 0.9900 . ?
C12 H12B 0.9900 . ?
C13 C14 1.454(10) . ?
C13 H13A 0.9900 . ?
C13 H13B 0.9900 . ?
C14 H14A 0.9900 . ?
C14 H14B 0.9900 . ?
O2 C21 1.459(7) . ?
O2 C24 1.475(7) . ?
C21 C22 1.457(16) . ?
C21 C22' 1.581(16) . ?
C23 C22' 1.452(16) . ?
C23 C24 1.512(9) . ?
C23 C22 1.565(17) . ?
O3 C31 1.436(13) . ?
O3 C34 1.494(11) . ?
C31 C32' 1.83(3) . ?
C31 C32 1.83(4) . ?
C34 C33' 1.409(17) . ?
C34 C33 1.46(2) . ?
C34 H34A 0.9900 . ?
C34 H34B 0.9900 . ?
O4 C44 1.384(17) . ?
O4 C41 1.419(17) . ?
O4 C44' 1.526(19) . ?
O4 C41' 1.646(18) . ?
O5 C54 1.450(8) . ?
O5 C51 1.475(8) . ?
C51 C52' 1.532(18) . ?
C51 C52 1.565(19) . ?
C53 C52 1.41(2) . ?
C53 C52' 1.43(2) . ?
C53 C54 1.514(11) . ?
C54 H54A 0.9900 . ?
C54 H54B 0.9900 . ?
O6 C64 1.450(8) . ?
O6 C61 1.470(8) . ?
C61 C62 1.514(18) . ?
C61 C62' 1.53(2) . ?
C63 C62' 1.44(2) . ?
C63 C64 1.490(12) . ?
C63 C62 1.500(19) . ?
C64 H64A 0.9900 . ?
C64 H64B 0.9900 . ?
B1 C121 1.616(11) . ?
B1 C131 1.639(10) . ?
B1 C111 1.640(9) . ?
B1 H1 1.09(5) . ?
C111 C112 1.296(12) . ?
C111 C116 1.395(8) . ?
C111 C11A 1.500(17) . ?
C114 C115 1.356(10) . ?
C114 C113 1.397(15) . ?
C114 F114 1.399(12) . ?
C114 C11B 1.410(16) . ?
C114 F11C 1.416(10) . ?
C115 F115 1.352(8) . ?
C115 C116 1.357(9) . ?
C116 F116 1.343(7) . ?
C121 C126 1.375(9) . ?
C121 C122 1.392(10) . ?
C122 F122 1.349(8) . ?
C122 C123 1.396(12) . ?
C123 C124 1.345(13) . ?
C123 F123 1.372(9) . ?
C124 C125 1.318(12) . ?
C124 F124 1.365(10) . ?
C125 F125 1.341(9) . ?
C125 C126 1.407(11) . ?
C126 F126 1.334(8) . ?
C131 C136 1.363(10) . ?
C131 C132 1.379(9) . ?
C132 F132 1.354(12) . ?
C132 C133 1.375(10) . ?
C132 F13' 1.428(11) . ?
C133 C134 1.350(12) . ?
C133 F133 1.358(9) . ?
C134 C135 1.356(11) . ?
C134 F134 1.360(8) . ?
C135 F135 1.344(9) . ?
C135 C136 1.355(10) . ?
C136 F136 1.362(8) . ?
B2 C231 1.632(8) . ?
B2 C211 1.637(9) . ?
B2 C221 1.660(8) . ?
B2 H2 1.10(5) . ?
C211 C212 1.376(8) . ?
C211 C216 1.389(8) . ?
C212 F212 1.357(6) . ?
C212 C213 1.368(9) . ?
C213 F213 1.348(7) . ?
C213 C214 1.349(9) . ?
C214 F214 1.353(7) . ?
C214 C215 1.368(9) . ?
C215 F215 1.350(7) . ?
C215 C216 1.355(9) . ?
C216 F216 1.360(7) . ?
C221 C222 1.366(8) . ?
C221 C226 1.381(8) . ?
C222 F222 1.357(7) . ?
C222 C223 1.378(8) . ?
C223 F223 1.351(7) . ?
C223 C224 1.368(10) . ?
C224 F224 1.358(7) . ?
C224 C225 1.362(10) . ?
C225 F225 1.349(8) . ?
C225 C226 1.379(9) . ?
C226 F226 1.356(7) . ?
C231 C232 1.369(8) . ?
C231 C236 1.372(7) . ?
C232 F232 1.359(7) . ?
C232 C233 1.379(8) . ?
C233 F233 1.340(7) . ?
C233 C234 1.366(9) . ?
C234 F234 1.343(6) . ?
C234 C235 1.349(8) . ?
C235 F235 1.349(6) . ?
C235 C236 1.377(8) . ?
C236 F236 1.362(6) . ?
O7 C3 1.334(16) . ?
O7 C1 1.420(13) . ?
C1 C2 1.35(2) . ?
C1 H1A 0.9900 . ?
C1 H1B 0.9900 . ?
C2 H2A 0.9800 . ?
C2 H2B 0.9800 . ?
C2 H2C 0.9800 . ?
C3 C4 1.48(3) . ?
C3 H3A 0.9900 . ?
C3 H3B 0.9900 . ?
C4 H4A 0.9800 . ?
C4 H4B 0.9800 . ?
C4 H4C 0.9800 . ?
C32 C33 1.35(4) . ?
C41 C42 1.29(3) . ?
C43 C44 1.31(4) . ?
F113 C113 1.367(15) . ?
C32' C33' 1.41(2) . ?
C41' C42' 1.60(2) . ?
C42' C43' 1.39(2) . ?
C43' C44' 1.81(3) . ?
F11B C11B 1.361(16) . ?
C112 C113 1.380(16) . ?
C112 F112 1.382(12) . ?
C11A C11B 1.323(19) . ?
C11A F11A 1.388(17) . ?
